data_1524180
loop_
_publ_author_name
'Calvo, C.'
'Frais, P.W.'
'Lock, C.J.L.'

_publ_section_title
;
 The structure and physical properties of
 mue-oxo-bis(oxotrichloro(O-perrhenylchloride)rhenium(VI, and the
 non-existence of beta-Re O Cl3
;
_journal_name_full 'Canadian Journal of Chemistry'
_journal_page_first 3607
_journal_page_last 3618
_journal_volume 50
_journal_year 1972
_chemical_formula_sum 'Cl8 O9 Re4'
_chemical_name_systematic '(Re2 O3 Cl6) (Re O3 Cl)2'
_space_group_IT_number 2
_symmetry_space_group_name_Hall '-P 1'
_symmetry_space_group_name_H-M 'P -1'
_cell_angle_alpha 88.3
_cell_angle_beta 95.88
_cell_angle_gamma 105.36
_cell_formula_units_Z 1
_cell_length_a 6.112
_cell_length_b 12.876
_cell_length_c 6.02
_cell_volume 454.435
_citation_journal_id_ASTM CJCHAG
_cod_data_source_file Calvo_CJCHAG_1972_1534.cif
_cod_data_source_block Cl8O9Re4
_cod_original_cell_volume 454.4349
_cod_database_code 1524180

loop_
_symmetry_equiv_pos_as_xyz
x,y,z
-x,-y,-z

loop_
_atom_site_label
_atom_site_type_symbol
_atom_site_fract_x
_atom_site_fract_y
_atom_site_fract_z
_atom_site_occupancy
_atom_site_U_iso_or_equiv
Cl3 Cl-1 0.168 0.062 0.782 1 0.0
O4 O-2 0.704 0.143 0.802 1 0.0
O3 O-2 0.49 0.102 0.39 1 0.0
Cl1 Cl-1 0.0681 0.2206 0.247 1 0.0
Re1 Re+7 0.4739 0.15458 0.6381 1 0.0
Cl4 Cl-1 0.5535 0.3579 0.142 1 0.0
O2 O-2 0.473 0.291 0.609 1 0.0
O5 O-2 0.5 0.5 0.5 1 0.0
Cl2 Cl-1 0.0685 0.3071 0.648 1 0.0
Re2 Re+6 0.2821 0.39116 0.348 1 0.0
O1 O-2 0.155 0.466 0.169 1 0.0
